data_4308059
loop_
_publ_author_name
'Kuppuswamy Arumugam'
'James E. Bollinger'
'Mark Fink'
'James P. Donahue'

_publ_contact_author_email donahue@tulane.edu
_publ_contact_author_fax 504-865-5596
_publ_contact_author_phone 504-862-3562
_publ_section_title
;
Preparation and Isolation of Dithiolene Thiophosphoryl Molecules as Stable,
Protected Forms of Dithiolene Ligands
;
_journal_name_full 'Inorganic Chemistry'
_journal_page_first 3283
_journal_page_last 3288
_journal_paper_doi 10.1021/ic0700203
_journal_volume 46
_journal_year 2007
_chemical_formula_sum 'C22 H18 S2'
_chemical_formula_weight 346.48
_chemical_name_systematic
;
 ?
;
_space_group_IT_number 4
_symmetry_cell_setting monoclinic
_symmetry_space_group_name_Hall 'P 2yb'
_symmetry_space_group_name_H-M 'P 1 21 1'
_atom_sites_solution_hydrogens geom
_atom_sites_solution_primary direct
_atom_sites_solution_secondary difmap
_audit_creation_method SHELXL-97
_cell_angle_alpha 90.00
_cell_angle_beta 100.079(4)
_cell_angle_gamma 90.00
_cell_formula_units_Z 2
_cell_length_a 7.5963(17)
_cell_length_b 5.8631(14)
_cell_length_c 19.351(5)
_cell_measurement_reflns_used 2905
_cell_measurement_temperature 100(2)
_cell_measurement_theta_max 28.004
_cell_measurement_theta_min 2.726
_cell_volume 848.6(4)
_computing_cell_refinement 'Bruker SMART (Bruker-AXS, 2000)'
_computing_data_collection 'Bruker SMART (Bruker-AXS, 2000)'
_computing_data_reduction 'Bruker SAINT+ (Bruker-AXS, 2004)'
_computing_molecular_graphics 'Bruker SHELXTL (Bruker-AXS, 2000a)'
_computing_publication_material 'Bruker SHELXTL (Bruker-AXS, 2000a)'
_computing_structure_refinement 'SHELXL-97 (Sheldrick, 1997)'
_computing_structure_solution 'SHELXS-97 (Sheldrick, 1990)'
_diffrn_ambient_temperature 100(2)
_diffrn_measured_fraction_theta_full 0.999
_diffrn_measured_fraction_theta_max 0.955
_diffrn_measurement_device_type 'Bruker-AXS SMART APEX'
_diffrn_measurement_method 'phi and omega scans'
_diffrn_radiation_monochromator graphite
_diffrn_radiation_source 'fine-focus sealed tube'
_diffrn_radiation_type MoK\a
_diffrn_radiation_wavelength 0.71073
_diffrn_reflns_av_R_equivalents 0.0529
_diffrn_reflns_av_sigmaI/netI 0.0842
_diffrn_reflns_limit_h_max 10
_diffrn_reflns_limit_h_min -10
_diffrn_reflns_limit_k_max 7
_diffrn_reflns_limit_k_min -7
_diffrn_reflns_limit_l_max 24
_diffrn_reflns_limit_l_min -24
_diffrn_reflns_number 7658
_diffrn_reflns_theta_full 25.00
_diffrn_reflns_theta_max 28.29
_diffrn_reflns_theta_min 2.14
_diffrn_standards_interval_count 0
_diffrn_standards_interval_time 0
_diffrn_standards_number 0
_exptl_absorpt_coefficient_mu 0.313
_exptl_absorpt_correction_T_max 0.9897
_exptl_absorpt_correction_T_min 0.9250
_exptl_absorpt_correction_type multi-scan
_exptl_absorpt_process_details 'SADABS (Sheldrick, 2002)'
_exptl_crystal_colour white
_exptl_crystal_density_diffrn 1.356
_exptl_crystal_density_meas 0
_exptl_crystal_density_method 'not measured'
_exptl_crystal_description plate
_exptl_crystal_F_000 364
_exptl_crystal_size_max 0.25
_exptl_crystal_size_mid 0.12
_exptl_crystal_size_min 0.03
_refine_diff_density_max 0.371
_refine_diff_density_min -0.295
_refine_diff_density_rms 0.076
_refine_ls_abs_structure_details 'Flack H D (1983), Acta Cryst. A39, 876-881'
_refine_ls_abs_structure_Flack 0.22(12)
_refine_ls_extinction_method none
_refine_ls_goodness_of_fit_ref 1.023
_refine_ls_hydrogen_treatment constr
_refine_ls_matrix_type full
_refine_ls_number_parameters 242
_refine_ls_number_reflns 3891
_refine_ls_number_restraints 1
_refine_ls_restrained_S_all 1.023
_refine_ls_R_factor_all 0.0834
_refine_ls_R_factor_gt 0.0621
_refine_ls_shift/su_max 0.000
_refine_ls_shift/su_mean 0.000
_refine_ls_structure_factor_coef Fsqd
_refine_ls_weighting_details 'calc w=1/[\s^2^(Fo^2^)+(0.0687P)^2^+0.0000P] where P=(Fo^2^+2Fc^2^)/3'
_refine_ls_weighting_scheme calc
_refine_ls_wR_factor_gt 0.1277
_refine_ls_wR_factor_ref 0.1370
_reflns_number_gt 3103
_reflns_number_total 3891
_reflns_threshold_expression >2\s(I)
_cod_data_source_file ic0700203si20070105_024028_6.cif
_cod_data_source_block (C10H7CH2S)2_6
_cod_original_cell_volume 848.5(3)
_cod_database_code 4308059

loop_
_symmetry_equiv_pos_as_xyz
'x, y, z'
'-x, y+1/2, -z'

loop_
_atom_site_label
_atom_site_type_symbol
_atom_site_fract_x
_atom_site_fract_y
_atom_site_fract_z
_atom_site_U_iso_or_equiv
_atom_site_adp_type
_atom_site_occupancy
_atom_site_symmetry_multiplicity
_atom_site_calc_flag
_atom_site_refinement_flags
_atom_site_disorder_assembly
_atom_site_disorder_group
S1A S -1.28316(13) 0.44277(19) 0.05024(5) 0.0232(2) Uani 0.8459(13) 1 d P A 1
S2A S -1.12909(13) 0.18396(19) 0.02409(5) 0.0232(2) Uani 0.8459(13) 1 d P A 1
C1A C -1.4392(5) 0.3012(8) 0.0994(2) 0.0225(9) Uani 0.8459(13) 1 d P A 1
H1A1 H -1.5565 0.2807 0.0685 0.027 Uiso 0.8459(13) 1 calc PR A 1
H1A2 H -1.3925 0.1484 0.1149 0.027 Uiso 0.8459(13) 1 calc PR A 1
C2A C -0.9321(5) 0.1921(9) 0.09397(18) 0.0220(8) Uani 0.8459(13) 1 d P A 1
H2A1 H -0.8412 0.0861 0.0815 0.026 Uiso 0.8459(13) 1 calc PR A 1
H2A2 H -0.8808 0.3477 0.0960 0.026 Uiso 0.8459(13) 1 calc PR A 1
C3A C -1.4018(5) 0.3609(7) 0.2285(2) 0.0186(8) Uani 0.8459(13) 1 d P A 1
H3A H -1.3423 0.2179 0.2343 0.022 Uiso 0.8459(13) 1 calc PR A 1
C4A C -1.4627(4) 0.4408(8) 0.16248(18) 0.0175(7) Uani 0.8459(13) 1 d P A 1
C5A C -1.5487(5) 0.6567(8) 0.1541(2) 0.0217(9) Uani 0.8459(13) 1 d P A 1
H5A H -1.5909 0.7134 0.1082 0.026 Uiso 0.8459(13) 1 calc PR A 1
C6A C -1.5718(5) 0.7834(7) 0.2106(2) 0.0232(9) Uani 0.8459(13) 1 d P A 1
H6A H -1.6291 0.9276 0.2036 0.028 Uiso 0.8459(13) 1 calc PR A 1
C7A C -1.5119(5) 0.7043(7) 0.2798(2) 0.0181(8) Uani 0.8459(13) 1 d P A 1
C8A C -1.4258(6) 0.4886(6) 0.2891(2) 0.0141(8) Uani 0.8459(13) 1 d P A 1
C9A C -1.3650(7) 0.4046(8) 0.3585(2) 0.0224(9) Uani 0.8459(13) 1 d P A 1
H9A H -1.3075 0.2604 0.3652 0.027 Uiso 0.8459(13) 1 calc PR A 1
C10A C -1.3896(8) 0.5319(10) 0.4152(2) 0.0401(16) Uani 0.8459(13) 1 d P A 1
H10A H -1.3492 0.4761 0.4613 0.048 Uiso 0.8459(13) 1 calc PR A 1
C11A C -1.4759(7) 0.7489(10) 0.4052(3) 0.0403(15) Uani 0.8459(13) 1 d P A 1
H11A H -1.4926 0.8369 0.4448 0.048 Uiso 0.8459(13) 1 calc PR A 1
C12A C -1.5343(6) 0.8302(8) 0.3393(3) 0.0310(11) Uani 0.8459(13) 1 d P A 1
H12A H -1.5913 0.9749 0.3334 0.037 Uiso 0.8459(13) 1 calc PR A 1
C13A C -0.9109(5) 0.2716(7) 0.22136(19) 0.0165(8) Uani 0.8459(13) 1 d P A 1
H13A H -0.8590 0.4148 0.2137 0.020 Uiso 0.8459(13) 1 calc PR A 1
C14A C -0.9676(5) 0.1303(7) 0.16553(19) 0.0170(8) Uani 0.8459(13) 1 d P A 1
C15A C -1.0467(5) -0.0816(7) 0.17730(19) 0.0205(8) Uani 0.8459(13) 1 d P A 1
H15A H -1.0859 -0.1797 0.1386 0.025 Uiso 0.8459(13) 1 calc PR A 1
C16A C -1.0681(5) -0.1485(7) 0.2427(2) 0.0198(8) Uani 0.8459(13) 1 d P A 1
H16A H -1.1235 -0.2904 0.2491 0.024 Uiso 0.8459(13) 1 calc PR A 1
C17A C -1.0074(5) -0.0056(6) 0.3016(2) 0.0169(8) Uani 0.8459(13) 1 d P A 1
C18A C -0.9285(5) 0.2072(7) 0.2906(2) 0.0165(8) Uani 0.8459(13) 1 d P A 1
C19A C -0.8626(7) 0.3470(9) 0.3496(2) 0.0224(8) Uani 0.8459(13) 1 d P A 1
H19A H -0.8107 0.4909 0.3429 0.027 Uiso 0.8459(13) 1 calc PR A 1
C20A C -0.8737(7) 0.2756(9) 0.4156(2) 0.0272(11) Uani 0.8459(13) 1 d P A 1
H20A H -0.8262 0.3683 0.4547 0.033 Uiso 0.8459(13) 1 calc PR A 1
C21A C -0.9539(6) 0.0684(9) 0.4264(2) 0.0305(12) Uani 0.8459(13) 1 d P A 1
H21A H -0.9625 0.0225 0.4728 0.037 Uiso 0.8459(13) 1 calc PR A 1
C22A C -1.0210(5) -0.0709(9) 0.3707(2) 0.0237(9) Uani 0.8459(13) 1 d P A 1
H22A H -1.0765 -0.2113 0.3788 0.028 Uiso 0.8459(13) 1 calc PR A 1
S1B S -1.6287(7) 0.5822(10) 0.0244(3) 0.0232(2) Uani 0.1541(13) 1 d P . 2
S2B S -0.7808(7) 0.3195(11) 0.0515(3) 0.0232(2) Uani 0.1541(13) 1 d P . 2
C1B C -1.431(3) 0.571(4) 0.0927(11) 0.0225(9) Uani 0.1541(13) 1 d P . 2
H1B1 H -1.3776 0.4167 0.0930 0.027 Uiso 0.1541(13) 1 calc PR A 2
H1B2 H -1.3418 0.6812 0.0811 0.027 Uiso 0.1541(13) 1 calc PR A 2
C2B C -0.948(3) 0.444(5) 0.0979(10) 0.0220(8) Uani 0.1541(13) 1 d P . 2
H2B1 H -0.9155 0.6039 0.1106 0.026 Uiso 0.1541(13) 1 calc PR A 2
H2B2 H -1.0662 0.4439 0.0668 0.026 Uiso 0.1541(13) 1 calc PR A 2
C3B C -1.408(2) 0.480(2) 0.2245(7) 0.0186(8) Uani 0.1541(13) 1 d PG . 2
H3B H -1.3543 0.3384 0.2162 0.022 Uiso 0.1541(13) 1 calc PR A 2
C4B C -1.469(2) 0.626(3) 0.1689(6) 0.0175(7) Uani 0.1541(13) 1 d PG . 2
C5B C -1.5478(18) 0.832(2) 0.1811(6) 0.0217(9) Uani 0.1541(13) 1 d PG . 2
H5B H -1.5890 0.9324 0.1431 0.026 Uiso 0.1541(13) 1 calc PR A 2
C6B C -1.5666(18) 0.893(2) 0.2489(7) 0.0232(9) Uani 0.1541(13) 1 d PG . 2
H6B H -1.6206 1.0337 0.2572 0.028 Uiso 0.1541(13) 1 calc PR A 2
C7B C -1.5062(16) 0.746(2) 0.3045(6) 0.0181(8) Uani 0.1541(13) 1 d PG . 2
C8B C -1.427(2) 0.540(2) 0.2923(6) 0.0141(8) Uani 0.1541(13) 1 d PG . 2
C9B C -1.367(3) 0.393(3) 0.3479(8) 0.0224(9) Uani 0.1541(13) 1 d PG . 2
H9B H -1.3127 0.2522 0.3396 0.027 Uiso 0.1541(13) 1 calc PR A 2
C10B C -1.386(3) 0.454(4) 0.4158(7) 0.0401(16) Uani 0.1541(13) 1 d PG . 2
H10B H -1.3444 0.3535 0.4538 0.048 Uiso 0.1541(13) 1 calc PR A 2
C11B C -1.465(3) 0.660(4) 0.4279(6) 0.0403(15) Uani 0.1541(13) 1 d PG . 2
H11B H -1.4775 0.7011 0.4743 0.048 Uiso 0.1541(13) 1 calc PR A 2
C12B C -1.525(2) 0.806(3) 0.3723(6) 0.0310(11) Uani 0.1541(13) 1 d PG . 2
H12B H -1.5791 0.9475 0.3806 0.037 Uiso 0.1541(13) 1 calc PR A 2
C13B C -0.897(2) 0.386(2) 0.2324(7) 0.0165(8) Uani 0.1541(13) 1 d PG . 2
H13B H -0.8371 0.5292 0.2390 0.020 Uiso 0.1541(13) 1 calc PR A 2
C14B C -0.9588(18) 0.306(2) 0.1650(6) 0.0170(8) Uani 0.1541(13) 1 d PG . 2
C15B C -1.0461(19) 0.097(3) 0.1553(6) 0.0205(8) Uani 0.1541(13) 1 d PG . 2
H15B H -1.0885 0.0424 0.1092 0.025 Uiso 0.1541(13) 1 calc PR A 2
C16B C -1.0714(19) -0.031(2) 0.2131(7) 0.0198(8) Uani 0.1541(13) 1 d PG . 2
H16B H -1.1311 -0.1743 0.2065 0.024 Uiso 0.1541(13) 1 calc PR A 2
C17B C -1.0094(15) 0.049(2) 0.2806(6) 0.0169(8) Uani 0.1541(13) 1 d PG . 2
C18B C -0.9221(19) 0.258(2) 0.2902(6) 0.0165(8) Uani 0.1541(13) 1 d PG . 2
C19B C -0.860(3) 0.338(3) 0.3577(7) 0.0224(8) Uani 0.1541(13) 1 d PG . 2
H19B H -0.8004 0.4808 0.3643 0.027 Uiso 0.1541(13) 1 calc PR A 2
C20B C -0.885(3) 0.209(4) 0.4155(6) 0.0272(11) Uani 0.1541(13) 1 d PG . 2
H20B H -0.8429 0.2642 0.4616 0.033 Uiso 0.1541(13) 1 calc PR A 2
C21B C -0.973(3) 0.000(4) 0.4058(7) 0.0305(12) Uani 0.1541(13) 1 d PG . 2
H21B H -0.9898 -0.0876 0.4453 0.037 Uiso 0.1541(13) 1 calc PR A 2
C22B C -1.035(2) -0.080(3) 0.3384(8) 0.0237(9) Uani 0.1541(13) 1 d PG . 2
H22B H -1.0943 -0.2227 0.3318 0.028 Uiso 0.1541(13) 1 calc PR A 2

loop_
_atom_site_aniso_label
_atom_site_aniso_U_11
_atom_site_aniso_U_22
_atom_site_aniso_U_33
_atom_site_aniso_U_23
_atom_site_aniso_U_13
_atom_site_aniso_U_12
S1A 0.0232(5) 0.0276(5) 0.0196(5) 0.0016(4) 0.0064(4) -0.0007(5)
S2A 0.0209(5) 0.0327(6) 0.0157(5) -0.0033(5) 0.0021(3) 0.0013(5)
C1A 0.0168(18) 0.031(2) 0.020(2) -0.0067(18) 0.0054(15) -0.0097(18)
C2A 0.0163(16) 0.033(2) 0.0166(17) -0.0037(19) 0.0027(13) 0.0000(19)
C3A 0.0137(16) 0.015(2) 0.029(2) -0.0022(18) 0.0085(14) -0.0025(18)
C4A 0.0097(15) 0.0213(18) 0.0217(17) -0.0023(18) 0.0033(13) 0.0009(18)
C5A 0.0135(17) 0.027(2) 0.0216(19) 0.0078(17) -0.0042(14) -0.0050(18)
C6A 0.0125(17) 0.020(2) 0.035(2) 0.0000(18) -0.0016(16) 0.0000(16)
C7A 0.0112(14) 0.019(2) 0.025(2) -0.0028(19) 0.0062(15) -0.0087(16)
C8A 0.0085(14) 0.011(2) 0.0236(17) -0.0017(15) 0.0051(12) -0.0035(14)
C9A 0.0209(16) 0.025(2) 0.020(2) 0.0041(16) -0.0009(15) -0.0103(15)
C10A 0.032(2) 0.075(5) 0.0148(19) -0.008(2) 0.0064(16) -0.033(3)
C11A 0.027(2) 0.061(4) 0.039(3) -0.035(3) 0.022(2) -0.026(3)
C12A 0.0152(19) 0.034(3) 0.047(3) -0.019(3) 0.013(2) -0.0105(18)
C13A 0.0077(15) 0.018(2) 0.024(2) 0.0042(17) 0.0014(14) -0.0005(16)
C14A 0.0150(17) 0.019(2) 0.0168(18) 0.0013(15) 0.0026(14) 0.0029(16)
C15A 0.0193(18) 0.020(2) 0.0217(19) -0.0021(17) 0.0018(14) 0.0010(18)
C16A 0.0118(17) 0.015(2) 0.032(2) 0.0010(16) 0.0028(16) -0.0018(15)
C17A 0.0141(16) 0.016(2) 0.021(2) 0.0046(16) 0.0054(15) -0.0013(14)
C18A 0.0092(14) 0.023(2) 0.0171(15) 0.0022(16) 0.0013(11) 0.0012(16)
C19A 0.0155(16) 0.0226(19) 0.028(2) -0.0026(16) 0.0018(15) -0.0010(15)
C20A 0.0193(19) 0.041(3) 0.0221(19) -0.0085(19) 0.0043(15) -0.003(2)
C21A 0.020(2) 0.062(4) 0.011(2) 0.009(2) 0.0052(18) -0.001(2)
C22A 0.0149(16) 0.029(2) 0.028(2) 0.014(2) 0.0061(18) 0.0000(18)
S1B 0.0232(5) 0.0276(5) 0.0196(5) 0.0016(4) 0.0064(4) -0.0007(5)
S2B 0.0209(5) 0.0327(6) 0.0157(5) -0.0033(5) 0.0021(3) 0.0013(5)
C1B 0.0168(18) 0.031(2) 0.020(2) -0.0067(18) 0.0054(15) -0.0097(18)
C2B 0.0163(16) 0.033(2) 0.0166(17) -0.0037(19) 0.0027(13) 0.0000(19)
C3B 0.0137(16) 0.015(2) 0.029(2) -0.0022(18) 0.0085(14) -0.0025(18)
C4B 0.0097(15) 0.0213(18) 0.0217(17) -0.0023(18) 0.0033(13) 0.0009(18)
C5B 0.0135(17) 0.027(2) 0.0216(19) 0.0078(17) -0.0042(14) -0.0050(18)
C6B 0.0125(17) 0.020(2) 0.035(2) 0.0000(18) -0.0016(16) 0.0000(16)
C7B 0.0112(14) 0.019(2) 0.025(2) -0.0028(19) 0.0062(15) -0.0087(16)
C8B 0.0085(14) 0.011(2) 0.0236(17) -0.0017(15) 0.0051(12) -0.0035(14)
C9B 0.0209(16) 0.025(2) 0.020(2) 0.0041(16) -0.0009(15) -0.0103(15)
C10B 0.032(2) 0.075(5) 0.0148(19) -0.008(2) 0.0064(16) -0.033(3)
C11B 0.027(2) 0.061(4) 0.039(3) -0.035(3) 0.022(2) -0.026(3)
C12B 0.0152(19) 0.034(3) 0.047(3) -0.019(3) 0.013(2) -0.0105(18)
C13B 0.0077(15) 0.018(2) 0.024(2) 0.0042(17) 0.0014(14) -0.0005(16)
C14B 0.0150(17) 0.019(2) 0.0168(18) 0.0013(15) 0.0026(14) 0.0029(16)
C15B 0.0193(18) 0.020(2) 0.0217(19) -0.0021(17) 0.0018(14) 0.0010(18)
C16B 0.0118(17) 0.015(2) 0.032(2) 0.0010(16) 0.0028(16) -0.0018(15)
C17B 0.0141(16) 0.016(2) 0.021(2) 0.0046(16) 0.0054(15) -0.0013(14)
C18B 0.0092(14) 0.023(2) 0.0171(15) 0.0022(16) 0.0013(11) 0.0012(16)
C19B 0.0155(16) 0.0226(19) 0.028(2) -0.0026(16) 0.0018(15) -0.0010(15)
C20B 0.0193(19) 0.041(3) 0.0221(19) -0.0085(19) 0.0043(15) -0.003(2)
C21B 0.020(2) 0.062(4) 0.011(2) 0.009(2) 0.0052(18) -0.001(2)
C22B 0.0149(16) 0.029(2) 0.028(2) 0.014(2) 0.0061(18) 0.0000(18)

loop_
_atom_type_symbol
_atom_type_description
_atom_type_scat_dispersion_real
_atom_type_scat_dispersion_imag
_atom_type_scat_source
C C 0.0033 0.0016 'International Tables Vol C Tables 4.2.6.8 and 6.1.1.4'
H H 0.0000 0.0000 'International Tables Vol C Tables 4.2.6.8 and 6.1.1.4'
S S 0.1246 0.1234 'International Tables Vol C Tables 4.2.6.8 and 6.1.1.4'

loop_
_geom_angle_atom_site_label_1
_geom_angle_atom_site_label_2
_geom_angle_atom_site_label_3
_geom_angle
_geom_angle_site_symmetry_1
_geom_angle_site_symmetry_3
_geom_angle_publ_flag
C1A S1A S2A 104.04(16) . . ?
C2A S2A S1A 103.17(15) . . ?
C4A C1A S1A 110.6(3) . . ?
C4A C1A H1A1 109.5 . . ?
S1A C1A H1A1 109.5 . . ?
C4A C1A H1A2 109.5 . . ?
S1A C1A H1A2 109.5 . . ?
H1A1 C1A H1A2 108.1 . . ?
C14A C2A S2A 114.8(3) . . ?
C14A C2A H2A1 108.6 . . ?
S2A C2A H2A1 108.6 . . ?
C14A C2A H2A2 108.6 . . ?
S2A C2A H2A2 108.6 . . ?
H2A1 C2A H2A2 107.5 . . ?
C4A C3A C8A 121.2(4) . . ?
C4A C3A H3A 119.4 . . ?
C8A C3A H3A 119.4 . . ?
C3A C4A C5A 119.1(3) . . ?
C3A C4A C1A 120.2(4) . . ?
C5A C4A C1A 120.7(3) . . ?
C6A C5A C4A 121.2(4) . . ?
C6A C5A H5A 119.4 . . ?
C4A C5A H5A 119.4 . . ?
C5A C6A C7A 121.1(4) . . ?
C5A C6A H6A 119.4 . . ?
C7A C6A H6A 119.4 . . ?
C12A C7A C6A 122.6(4) . . ?
C12A C7A C8A 118.9(4) . . ?
C6A C7A C8A 118.4(4) . . ?
C7A C8A C9A 119.4(3) . . ?
C7A C8A C3A 119.0(3) . . ?
C9A C8A C3A 121.6(3) . . ?
C10A C9A C8A 119.9(4) . . ?
C10A C9A H9A 120.0 . . ?
C8A C9A H9A 120.0 . . ?
C9A C10A C11A 120.1(4) . . ?
C9A C10A H10A 119.9 . . ?
C11A C10A H10A 119.9 . . ?
C12A C11A C10A 120.3(4) . . ?
C12A C11A H11A 119.8 . . ?
C10A C11A H11A 119.8 . . ?
C11A C12A C7A 121.2(5) . . ?
C11A C12A H12A 119.4 . . ?
C7A C12A H12A 119.4 . . ?
C14A C13A C18A 121.0(4) . . ?
C14A C13A H13A 119.5 . . ?
C18A C13A H13A 119.5 . . ?
C13A C14A C15A 119.2(3) . . ?
C13A C14A C2A 120.0(4) . . ?
C15A C14A C2A 120.7(4) . . ?
C16A C15A C14A 121.7(4) . . ?
C16A C15A H15A 119.2 . . ?
C14A C15A H15A 119.2 . . ?
C15A C16A C17A 120.0(4) . . ?
C15A C16A H16A 120.0 . . ?
C17A C16A H16A 120.0 . . ?
C22A C17A C18A 119.0(4) . . ?
C22A C17A C16A 122.1(4) . . ?
C18A C17A C16A 119.0(3) . . ?
C17A C18A C13A 119.2(4) . . ?
C17A C18A C19A 119.1(3) . . ?
C13A C18A C19A 121.7(4) . . ?
C20A C19A C18A 120.3(4) . . ?
C20A C19A H19A 119.9 . . ?
C18A C19A H19A 119.9 . . ?
C19A C20A C21A 120.7(4) . . ?
C19A C20A H20A 119.6 . . ?
C21A C20A H20A 119.6 . . ?
C22A C21A C20A 120.7(4) . . ?
C22A C21A H21A 119.6 . . ?
C20A C21A H21A 119.6 . . ?
C21A C22A C17A 120.2(4) . . ?
C21A C22A H22A 119.9 . . ?
C17A C22A H22A 119.9 . . ?
C1B S1B S2B 102.6(8) . 1_455 ?
C2B S2B S1B 107.3(9) . 1_655 ?
C4B C1B S1B 114.0(13) . . ?
C4B C1B H1B1 108.7 . . ?
S1B C1B H1B1 108.7 . . ?
C4B C1B H1B2 108.7 . . ?
S1B C1B H1B2 108.7 . . ?
H1B1 C1B H1B2 107.6 . . ?
C14B C2B S2B 110.4(15) . . ?
C14B C2B H2B1 109.6 . . ?
S2B C2B H2B1 109.6 . . ?
C14B C2B H2B2 109.6 . . ?
S2B C2B H2B2 109.6 . . ?
H2B1 C2B H2B2 108.1 . . ?
C4B C3B C8B 120.0 . . ?
C4B C3B H3B 120.0 . . ?
C8B C3B H3B 120.0 . . ?
C3B C4B C5B 120.0 . . ?
C3B C4B C1B 120.4(13) . . ?
C5B C4B C1B 119.3(13) . . ?
C6B C5B C4B 120.0 . . ?
C6B C5B H5B 120.0 . . ?
C4B C5B H5B 120.0 . . ?
C5B C6B C7B 120.0 . . ?
C5B C6B H6B 120.0 . . ?
C7B C6B H6B 120.0 . . ?
C8B C7B C6B 120.0 . . ?
C8B C7B C12B 120.0 . . ?
C6B C7B C12B 120.0 . . ?
C9B C8B C7B 120.0 . . ?
C9B C8B C3B 120.0 . . ?
C7B C8B C3B 120.0 . . ?
C8B C9B C10B 120.0 . . ?
C8B C9B H9B 120.0 . . ?
C10B C9B H9B 120.0 . . ?
C9B C10B C11B 120.0 . . ?
C9B C10B H10B 120.0 . . ?
C11B C10B H10B 120.0 . . ?
C10B C11B C12B 120.0 . . ?
C10B C11B H11B 120.0 . . ?
C12B C11B H11B 120.0 . . ?
C11B C12B C7B 120.0 . . ?
C11B C12B H12B 120.0 . . ?
C7B C12B H12B 120.0 . . ?
C14B C13B C18B 120.0 . . ?
C14B C13B H13B 120.0 . . ?
C18B C13B H13B 120.0 . . ?
C13B C14B C15B 120.0 . . ?
C13B C14B C2B 123.6(12) . . ?
C15B C14B C2B 116.3(12) . . ?
C16B C15B C14B 120.0 . . ?
C16B C15B H15B 120.0 . . ?
C14B C15B H15B 120.0 . . ?
C15B C16B C17B 120.0 . . ?
C15B C16B H16B 120.0 . . ?
C17B C16B H16B 120.0 . . ?
C18B C17B C16B 120.0 . . ?
C18B C17B C22B 120.0 . . ?
C16B C17B C22B 120.0 . . ?
C17B C18B C19B 120.0 . . ?
C17B C18B C13B 120.0 . . ?
C19B C18B C13B 120.0 . . ?
C20B C19B C18B 120.0 . . ?
C20B C19B H19B 120.0 . . ?
C18B C19B H19B 120.0 . . ?
C19B C20B C21B 120.0 . . ?
C19B C20B H20B 120.0 . . ?
C21B C20B H20B 120.0 . . ?
C22B C21B C20B 120.0 . . ?
C22B C21B H21B 120.0 . . ?
C20B C21B H21B 120.0 . . ?
C21B C22B C17B 120.0 . . ?
C21B C22B H22B 120.0 . . ?
C17B C22B H22B 120.0 . . ?

loop_
_geom_bond_atom_site_label_1
_geom_bond_atom_site_label_2
_geom_bond_distance
_geom_bond_site_symmetry_2
_geom_bond_publ_flag
S1A C1A 1.843(4) . ?
S1A S2A 2.0337(15) . ?
S2A C2A 1.833(4) . ?
C1A C4A 1.505(5) . ?
C1A H1A1 0.9900 . ?
C1A H1A2 0.9900 . ?
C2A C14A 1.501(5) . ?
C2A H2A1 0.9900 . ?
C2A H2A2 0.9900 . ?
C3A C4A 1.363(5) . ?
C3A C8A 1.429(5) . ?
C3A H3A 0.9500 . ?
C4A C5A 1.421(6) . ?
C5A C6A 1.358(6) . ?
C5A H5A 0.9500 . ?
C6A C7A 1.414(5) . ?
C6A H6A 0.9500 . ?
C7A C12A 1.402(5) . ?
C7A C8A 1.421(5) . ?
C8A C9A 1.429(5) . ?
C9A C10A 1.366(6) . ?
C9A H9A 0.9500 . ?
C10A C11A 1.429(8) . ?
C10A H10A 0.9500 . ?
C11A C12A 1.361(7) . ?
C11A H11A 0.9500 . ?
C12A H12A 0.9500 . ?
C13A C14A 1.370(5) . ?
C13A C18A 1.421(5) . ?
C13A H13A 0.9500 . ?
C14A C15A 1.416(5) . ?
C15A C16A 1.361(5) . ?
C15A H15A 0.9500 . ?
C16A C17A 1.425(5) . ?
C16A H16A 0.9500 . ?
C17A C22A 1.412(5) . ?
C17A C18A 1.416(5) . ?
C18A C19A 1.424(5) . ?
C19A C20A 1.360(6) . ?
C19A H19A 0.9500 . ?
C20A C21A 1.391(6) . ?
C20A H20A 0.9500 . ?
C21A C22A 1.377(6) . ?
C21A H21A 0.9500 . ?
C22A H22A 0.9500 . ?
S1B C1B 1.82(2) . ?
S1B S2B 2.048(8) 1_455 ?
S2B C2B 1.83(2) . ?
S2B S1B 2.048(8) 1_655 ?
C1B C4B 1.58(2) . ?
C1B H1B1 0.9900 . ?
C1B H1B2 0.9900 . ?
C2B C14B 1.54(2) . ?
C2B H2B1 0.9900 . ?
C2B H2B2 0.9900 . ?
C3B C4B 1.3900 . ?
C3B C8B 1.3900 . ?
C3B H3B 0.9500 . ?
C4B C5B 1.3900 . ?
C5B C6B 1.3900 . ?
C5B H5B 0.9500 . ?
C6B C7B 1.3900 . ?
C6B H6B 0.9500 . ?
C7B C8B 1.3900 . ?
C7B C12B 1.3900 . ?
C8B C9B 1.3900 . ?
C9B C10B 1.3900 . ?
C9B H9B 0.9500 . ?
C10B C11B 1.3900 . ?
C10B H10B 0.9500 . ?
C11B C12B 1.3900 . ?
C11B H11B 0.9500 . ?
C12B H12B 0.9500 . ?
C13B C14B 1.3900 . ?
C13B C18B 1.3900 . ?
C13B H13B 0.9500 . ?
C14B C15B 1.3900 . ?
C15B C16B 1.3900 . ?
C15B H15B 0.9500 . ?
C16B C17B 1.3900 . ?
C16B H16B 0.9500 . ?
C17B C18B 1.3900 . ?
C17B C22B 1.3900 . ?
C18B C19B 1.3900 . ?
C19B C20B 1.3900 . ?
C19B H19B 0.9500 . ?
C20B C21B 1.3900 . ?
C20B H20B 0.9500 . ?
C21B C22B 1.3900 . ?
C21B H21B 0.9500 . ?
C22B H22B 0.9500 . ?
